data_7115514
loop_
_publ_author_name
'Wen Zhou'
'Brian O. Patrick'
'Kevin M. Smith'

_publ_section_title
;
 Influence of redox non-innocent phenylenediamido ligands on chromium
 imido hydrogen-atom abstraction reactivity
;
_journal_name_full Chem.Commun.
_journal_page_first 9958
_journal_paper_doi 10.1039/C4cc04545A
_journal_volume 50
_journal_year 2014
_chemical_formula_sum 'C28 H39 Cr N3 O2 S'
_chemical_formula_weight 533.68
_chemical_name_systematic
;
 ?
;
_space_group_IT_number 61
_symmetry_cell_setting orthorhombic
_symmetry_space_group_name_Hall '-P 2ac 2ab'
_symmetry_space_group_name_H-M 'P b c a'
_atom_sites_solution_hydrogens geom
_atom_sites_solution_primary direct
_atom_sites_solution_secondary difmap
_audit_creation_method SHELXL-97
_cell_angle_alpha 90.00
_cell_angle_beta 90.00
_cell_angle_gamma 90.00
_cell_formula_units_Z 8
_cell_length_a 19.539(2)
_cell_length_b 9.9443(11)
_cell_length_c 27.280(3)
_cell_measurement_temperature 173(2)
_cell_volume 5300.5(10)
_computing_structure_refinement 'SHELXL-97 (Sheldrick, 1997)'
_diffrn_ambient_temperature 173(2)
_diffrn_measured_fraction_theta_full 0.998
_diffrn_measured_fraction_theta_max 0.998
_diffrn_radiation_monochromator graphite
_diffrn_radiation_source 'fine-focus sealed tube'
_diffrn_radiation_type MoK\a
_diffrn_radiation_wavelength 0.71073
_diffrn_reflns_av_R_equivalents 0.1263
_diffrn_reflns_av_sigmaI/netI 0.0751
_diffrn_reflns_limit_h_max 20
_diffrn_reflns_limit_h_min -21
_diffrn_reflns_limit_k_max 9
_diffrn_reflns_limit_k_min -10
_diffrn_reflns_limit_l_max 25
_diffrn_reflns_limit_l_min -30
_diffrn_reflns_number 27184
_diffrn_reflns_theta_full 23.02
_diffrn_reflns_theta_max 23.02
_diffrn_reflns_theta_min 1.49
_exptl_absorpt_coefficient_mu 0.541
_exptl_crystal_density_diffrn 1.338
_exptl_crystal_density_method 'not measured'
_exptl_crystal_F_000 2272
_refine_diff_density_max 0.659
_refine_diff_density_min -0.375
_refine_diff_density_rms 0.091
_refine_ls_extinction_method none
_refine_ls_goodness_of_fit_ref 1.078
_refine_ls_hydrogen_treatment mixed
_refine_ls_matrix_type full
_refine_ls_number_parameters 311
_refine_ls_number_reflns 3682
_refine_ls_number_restraints 0
_refine_ls_restrained_S_all 1.078
_refine_ls_R_factor_all 0.1084
_refine_ls_R_factor_gt 0.0579
_refine_ls_shift/su_max 0.001
_refine_ls_shift/su_mean 0.000
_refine_ls_structure_factor_coef Fsqd
_refine_ls_weighting_details 'calc w=1/[\s^2^(Fo^2^)+(0.0325P)^2^+20.8250P] where P=(Fo^2^+2Fc^2^)/3'
_refine_ls_weighting_scheme calc
_refine_ls_wR_factor_gt 0.1153
_refine_ls_wR_factor_ref 0.1338
_reflns_number_gt 2370
_reflns_number_total 3682
_reflns_threshold_expression >2sigma(I)
_cod_data_source_file c4cc04545a2.cif
_cod_data_source_block 11_Np_NHTs_ks191
_cod_original_cell_volume 5300.6(10)
_cod_database_code 7115514

loop_
_symmetry_equiv_pos_as_xyz
'x, y, z'
'-x+1/2, -y, z+1/2'
'-x, y+1/2, -z+1/2'
'x+1/2, -y+1/2, -z'
'-x, -y, -z'
'x-1/2, y, -z-1/2'
'x, -y-1/2, z-1/2'
'-x-1/2, y-1/2, z'

loop_
_atom_site_label
_atom_site_type_symbol
_atom_site_fract_x
_atom_site_fract_y
_atom_site_fract_z
_atom_site_U_iso_or_equiv
_atom_site_adp_type
_atom_site_occupancy
_atom_site_symmetry_multiplicity
_atom_site_calc_flag
_atom_site_refinement_flags
C01 C -0.0044(2) -0.0235(6) 0.1059(2) 0.0164(14) Uani 1 1 d .
C02 C -0.0155(3) -0.1544(6) 0.1257(2) 0.0192(14) Uani 1 1 d .
H02 H 0.0127 -0.1868 0.1515 0.023 Uiso 1 1 calc R
C03 C -0.0666(3) -0.2327(6) 0.1074(2) 0.0237(14) Uani 1 1 d .
H03 H -0.0741 -0.3195 0.1209 0.028 Uiso 1 1 calc R
C04 C -0.1081(3) -0.1881(6) 0.0693(2) 0.0233(15) Uani 1 1 d .
H04 H -0.1411 -0.2472 0.0556 0.028 Uiso 1 1 calc R
C05 C -0.1020(3) -0.0604(6) 0.0511(2) 0.0203(14) Uani 1 1 d .
H05 H -0.1311 -0.0313 0.0253 0.024 Uiso 1 1 calc R
C06 C -0.0524(2) 0.0289(6) 0.0708(2) 0.0171(14) Uani 1 1 d .
C07 C -0.0903(3) 0.2240(6) 0.02422(19) 0.0183(14) Uani 1 1 d .
H07A H -0.1038 0.1537 0.0004 0.022 Uiso 1 1 calc R
H07B H -0.0640 0.2931 0.0060 0.022 Uiso 1 1 calc R
C08 C -0.1567(3) 0.2909(6) 0.0446(2) 0.0189(14) Uani 1 1 d .
C09 C -0.1395(3) 0.4197(6) 0.0724(2) 0.0241(15) Uani 1 1 d .
H09A H -0.1134 0.4800 0.0510 0.036 Uiso 1 1 calc R
H09B H -0.1122 0.3977 0.1014 0.036 Uiso 1 1 calc R
H09C H -0.1820 0.4642 0.0825 0.036 Uiso 1 1 calc R
C10 C -0.2000(3) 0.3272(7) -0.0002(2) 0.0310(16) Uani 1 1 d .
H10A H -0.1740 0.3877 -0.0215 0.047 Uiso 1 1 calc R
H10B H -0.2421 0.3720 0.0106 0.047 Uiso 1 1 calc R
H10C H -0.2117 0.2451 -0.0182 0.047 Uiso 1 1 calc R
C11 C -0.1970(3) 0.1966(6) 0.0783(2) 0.0279(16) Uani 1 1 d .
H11A H -0.2081 0.1137 0.0605 0.042 Uiso 1 1 calc R
H11B H -0.2394 0.2408 0.0886 0.042 Uiso 1 1 calc R
H11C H -0.1693 0.1748 0.1071 0.042 Uiso 1 1 calc R
C12 C 0.0966(3) 0.0310(6) 0.1564(2) 0.0192(14) Uani 1 1 d .
H12A H 0.0723 -0.0207 0.1821 0.023 Uiso 1 1 calc R
H12B H 0.1118 0.1164 0.1715 0.023 Uiso 1 1 calc R
C13 C 0.1619(3) -0.0504(6) 0.1416(2) 0.0207(14) Uani 1 1 d .
C14 C 0.1945(3) 0.0052(6) 0.0954(2) 0.0264(15) Uani 1 1 d .
H14A H 0.2037 0.1014 0.0997 0.040 Uiso 1 1 calc R
H14B H 0.1632 -0.0075 0.0677 0.040 Uiso 1 1 calc R
H14C H 0.2375 -0.0422 0.0889 0.040 Uiso 1 1 calc R
C15 C 0.2108(3) -0.0318(7) 0.1855(2) 0.0305(17) Uani 1 1 d .
H15A H 0.2200 0.0642 0.1902 0.046 Uiso 1 1 calc R
H15B H 0.2538 -0.0791 0.1790 0.046 Uiso 1 1 calc R
H15C H 0.1896 -0.0686 0.2151 0.046 Uiso 1 1 calc R
C16 C 0.1479(3) -0.1999(6) 0.1347(2) 0.0283(16) Uani 1 1 d .
H16A H 0.1269 -0.2363 0.1645 0.042 Uiso 1 1 calc R
H16B H 0.1911 -0.2469 0.1283 0.042 Uiso 1 1 calc R
H16C H 0.1168 -0.2127 0.1070 0.042 Uiso 1 1 calc R
C17 C 0.0473(3) 0.3955(6) 0.23414(19) 0.0184(14) Uani 1 1 d .
C18 C 0.0768(3) 0.5209(6) 0.2421(2) 0.0185(14) Uani 1 1 d .
H18 H 0.0554 0.5998 0.2298 0.022 Uiso 1 1 calc R
C19 C 0.1383(3) 0.5298(6) 0.2682(2) 0.0244(15) Uani 1 1 d .
H19 H 0.1589 0.6154 0.2729 0.029 Uiso 1 1 calc R
C20 C 0.1696(3) 0.4166(6) 0.2873(2) 0.0232(15) Uani 1 1 d .
C21 C 0.1388(3) 0.2918(6) 0.2788(2) 0.0239(15) Uani 1 1 d .
H21 H 0.1599 0.2127 0.2912 0.029 Uiso 1 1 calc R
C22 C 0.0788(3) 0.2813(6) 0.2528(2) 0.0197(14) Uani 1 1 d .
H22 H 0.0587 0.1954 0.2476 0.024 Uiso 1 1 calc R
C23 C 0.2346(3) 0.4290(7) 0.3171(2) 0.0359(18) Uani 1 1 d .
H23A H 0.2496 0.3395 0.3276 0.054 Uiso 1 1 calc R
H23B H 0.2260 0.4852 0.3459 0.054 Uiso 1 1 calc R
H23C H 0.2704 0.4705 0.2969 0.054 Uiso 1 1 calc R
C24 C 0.1207(3) 0.2993(6) 0.0549(2) 0.0193(14) Uani 1 1 d .
H24 H 0.1462 0.2309 0.0389 0.023 Uiso 1 1 calc R
C25 C 0.0649(3) 0.3705(6) 0.0351(2) 0.0209(15) Uani 1 1 d .
H25 H 0.0460 0.3581 0.0034 0.025 Uiso 1 1 calc R
C26 C 0.0421(3) 0.4624(6) 0.0702(2) 0.0242(15) Uani 1 1 d .
H26 H 0.0051 0.5237 0.0666 0.029 Uiso 1 1 calc R
C27 C 0.0836(3) 0.4480(6) 0.1118(2) 0.0256(15) Uani 1 1 d .
H27 H 0.0797 0.4981 0.1413 0.031 Uiso 1 1 calc R
C28 C 0.1319(3) 0.3473(6) 0.1024(2) 0.0260(15) Uani 1 1 d .
H28 H 0.1662 0.3169 0.1245 0.031 Uiso 1 1 calc R
N1 N 0.04653(19) 0.0644(5) 0.11778(16) 0.0147(11) Uani 1 1 d .
N2 N -0.0447(2) 0.1627(5) 0.06077(16) 0.0162(11) Uani 1 1 d .
N3 N -0.0238(2) 0.2685(5) 0.16246(15) 0.0169(10) Uani 1 1 d .
H3 H -0.0474 0.1959 0.1698 0.020 Uiso 1 1 calc R
O1 O -0.04181(19) 0.5121(4) 0.17911(14) 0.0245(10) Uani 1 1 d .
02 O -0.08152(18) 0.3413(4) 0.23844(13) 0.0236(10) Uiso 1 1 d .
S002 S -0.03171(7) 0.38273(14) 0.20240(5) 0.0181(3) Uani 1 1 d .
Cr01 Cr 0.02744(4) 0.24972(10) 0.09880(3) 0.0155(2) Uani 1 1 d .

loop_
_atom_site_aniso_label
_atom_site_aniso_U_11
_atom_site_aniso_U_22
_atom_site_aniso_U_33
_atom_site_aniso_U_23
_atom_site_aniso_U_13
_atom_site_aniso_U_12
C01 0.010(3) 0.017(4) 0.023(3) 0.000(3) 0.006(2) 0.003(2)
C02 0.020(3) 0.014(4) 0.024(3) 0.003(3) 0.003(3) 0.005(3)
C03 0.025(3) 0.012(4) 0.034(4) 0.002(3) 0.005(3) -0.004(3)
C04 0.013(3) 0.018(4) 0.038(4) -0.010(3) 0.001(3) -0.003(3)
C05 0.018(3) 0.016(4) 0.027(3) -0.004(3) -0.001(3) 0.003(3)
C06 0.011(3) 0.014(4) 0.026(3) 0.001(3) 0.003(2) 0.000(2)
C07 0.020(3) 0.012(4) 0.022(3) -0.002(3) -0.001(3) 0.003(3)
C08 0.014(3) 0.015(4) 0.028(3) -0.001(3) 0.000(3) -0.002(2)
C09 0.019(3) 0.019(4) 0.034(4) 0.000(3) -0.004(3) 0.003(3)
C10 0.024(3) 0.028(4) 0.042(4) 0.001(3) -0.005(3) 0.007(3)
C11 0.015(3) 0.024(4) 0.045(4) 0.000(3) 0.006(3) -0.001(3)
C12 0.020(3) 0.013(3) 0.024(3) 0.001(3) 0.001(3) 0.003(3)
C13 0.016(3) 0.025(4) 0.022(3) 0.001(3) -0.002(3) 0.005(3)
C14 0.020(3) 0.026(4) 0.034(4) 0.003(3) 0.001(3) 0.007(3)
C15 0.018(3) 0.043(5) 0.031(4) 0.003(3) -0.001(3) 0.015(3)
C16 0.026(3) 0.021(4) 0.038(4) 0.002(3) 0.006(3) 0.013(3)
C17 0.022(3) 0.013(3) 0.020(3) 0.002(3) 0.003(2) 0.000(3)
C18 0.015(3) 0.017(4) 0.023(3) 0.000(3) 0.000(3) 0.003(3)
C19 0.030(4) 0.011(4) 0.033(4) -0.004(3) 0.005(3) -0.006(3)
C20 0.022(3) 0.027(4) 0.020(3) 0.001(3) 0.004(3) 0.004(3)
C21 0.029(3) 0.014(4) 0.029(4) 0.003(3) 0.002(3) 0.005(3)
C22 0.024(3) 0.014(4) 0.021(3) -0.001(3) 0.001(3) 0.001(3)
C23 0.029(4) 0.041(5) 0.037(4) 0.000(3) -0.007(3) -0.004(3)
C24 0.009(3) 0.019(4) 0.030(4) 0.006(3) 0.008(2) -0.004(2)
C25 0.014(3) 0.027(4) 0.022(3) 0.006(3) 0.000(3) -0.008(3)
C26 0.029(3) 0.009(3) 0.035(4) 0.009(3) 0.004(3) -0.004(3)
C27 0.032(3) 0.016(4) 0.029(4) 0.000(3) 0.007(3) -0.016(3)
C28 0.014(3) 0.034(4) 0.030(4) 0.010(3) -0.004(3) -0.008(3)
N1 0.008(2) 0.013(3) 0.023(3) 0.002(2) -0.0029(19) 0.002(2)
N2 0.014(2) 0.014(3) 0.021(3) 0.000(2) -0.002(2) 0.001(2)
N3 0.018(2) 0.007(3) 0.026(3) -0.002(2) 0.005(2) -0.004(2)
O1 0.030(2) 0.013(2) 0.030(2) 0.0001(18) -0.0063(19) 0.0026(18)
S002 0.0182(7) 0.0124(8) 0.0238(8) -0.0016(7) -0.0003(7) 0.0017(7)
Cr01 0.0136(4) 0.0119(5) 0.0210(5) 0.0005(5) 0.0005(4) -0.0016(5)

loop_
_atom_type_symbol
_atom_type_description
_atom_type_scat_dispersion_real
_atom_type_scat_dispersion_imag
_atom_type_scat_source
C C 0.0033 0.0016 'International Tables Vol C Tables 4.2.6.8 and 6.1.1.4'
H H 0.0000 0.0000 'International Tables Vol C Tables 4.2.6.8 and 6.1.1.4'
N N 0.0061 0.0033 'International Tables Vol C Tables 4.2.6.8 and 6.1.1.4'
O O 0.0106 0.0060 'International Tables Vol C Tables 4.2.6.8 and 6.1.1.4'
S S 0.1246 0.1234 'International Tables Vol C Tables 4.2.6.8 and 6.1.1.4'
Cr Cr 0.3209 0.6236 'International Tables Vol C Tables 4.2.6.8 and 6.1.1.4'

loop_
_geom_angle_atom_site_label_1
_geom_angle_atom_site_label_2
_geom_angle_atom_site_label_3
_geom_angle
N1 C01 C02 127.3(5)
N1 C01 C06 113.7(5)
C02 C01 C06 118.9(5)
C03 C02 C01 119.6(5)
C03 C02 H02 120.2
C01 C02 H02 120.2
C02 C03 C04 121.3(6)
C02 C03 H03 119.4
C04 C03 H03 119.4
C05 C04 C03 121.0(5)
C05 C04 H04 119.5
C03 C04 H04 119.5
C04 C05 C06 120.3(5)
C04 C05 H05 119.9
C06 C05 H05 119.9
N2 C06 C05 127.5(5)
N2 C06 C01 114.4(5)
C05 C06 C01 118.0(5)
N2 C07 C08 116.0(4)
N2 C07 H07A 108.3
C08 C07 H07A 108.3
N2 C07 H07B 108.3
C08 C07 H07B 108.3
H07A C07 H07B 107.4
C09 C08 C10 108.7(5)
C09 C08 C11 109.3(5)
C10 C08 C11 109.8(4)
C09 C08 C07 110.6(4)
C10 C08 C07 106.0(4)
C11 C08 C07 112.4(5)
C08 C09 H09A 109.5
C08 C09 H09B 109.5
H09A C09 H09B 109.5
C08 C09 H09C 109.5
H09A C09 H09C 109.5
H09B C09 H09C 109.5
C08 C10 H10A 109.5
C08 C10 H10B 109.5
H10A C10 H10B 109.5
C08 C10 H10C 109.5
H10A C10 H10C 109.5
H10B C10 H10C 109.5
C08 C11 H11A 109.5
C08 C11 H11B 109.5
H11A C11 H11B 109.5
C08 C11 H11C 109.5
H11A C11 H11C 109.5
H11B C11 H11C 109.5
N1 C12 C13 118.2(4)
N1 C12 H12A 107.7
C13 C12 H12A 107.7
N1 C12 H12B 107.7
C13 C12 H12B 107.7
H12A C12 H12B 107.1
C14 C13 C16 109.2(5)
C14 C13 C15 110.0(5)
C16 C13 C15 108.9(5)
C14 C13 C12 111.6(5)
C16 C13 C12 113.0(5)
C15 C13 C12 104.1(4)
C13 C14 H14A 109.5
C13 C14 H14B 109.5
H14A C14 H14B 109.5
C13 C14 H14C 109.5
H14A C14 H14C 109.5
H14B C14 H14C 109.5
C13 C15 H15A 109.5
C13 C15 H15B 109.5
H15A C15 H15B 109.5
C13 C15 H15C 109.5
H15A C15 H15C 109.5
H15B C15 H15C 109.5
C13 C16 H16A 109.5
C13 C16 H16B 109.5
H16A C16 H16B 109.5
C13 C16 H16C 109.5
H16A C16 H16C 109.5
H16B C16 H16C 109.5
C22 C17 C18 119.5(5)
C22 C17 S002 120.4(4)
C18 C17 S002 120.1(4)
C17 C18 C19 119.5(5)
C17 C18 H18 120.2
C19 C18 H18 120.2
C20 C19 C18 121.3(6)
C20 C19 H19 119.4
C18 C19 H19 119.4
C19 C20 C21 118.0(5)
C19 C20 C23 120.4(6)
C21 C20 C23 121.5(6)
C22 C21 C20 121.3(5)
C22 C21 H21 119.3
C20 C21 H21 119.3
C21 C22 C17 120.3(5)
C21 C22 H22 119.8
C17 C22 H22 119.8
C20 C23 H23A 109.5
C20 C23 H23B 109.5
H23A C23 H23B 109.5
C20 C23 H23C 109.5
H23A C23 H23C 109.5
H23B C23 H23C 109.5
C28 C24 C25 107.7(5)
C28 C24 Cr01 72.9(3)
C25 C24 Cr01 71.6(3)
C28 C24 H24 126.1
C25 C24 H24 126.1
Cr01 C24 H24 121.1
C26 C25 C24 108.3(5)
C26 C25 Cr01 73.4(3)
C24 C25 Cr01 71.6(3)
C26 C25 H25 125.9
C24 C25 H25 125.9
Cr01 C25 H25 120.8
C25 C26 C27 107.6(5)
C25 C26 Cr01 70.5(3)
C27 C26 Cr01 72.5(3)
C25 C26 H26 126.2
C27 C26 H26 126.2
Cr01 C26 H26 122.5
C28 C27 C26 108.4(5)
C28 C27 Cr01 71.2(3)
C26 C27 Cr01 71.6(3)
C28 C27 H27 125.8
C26 C27 H27 125.8
Cr01 C27 H27 123.0
C24 C28 C27 108.0(5)
C24 C28 Cr01 70.9(3)
C27 C28 Cr01 73.0(3)
C24 C28 H28 126.0
C27 C28 H28 126.0
Cr01 C28 H28 121.9
C01 N1 C12 120.6(5)
C01 N1 Cr01 113.8(3)
C12 N1 Cr01 121.9(3)
C06 N2 C07 118.2(4)
C06 N2 Cr01 113.9(4)
C07 N2 Cr01 127.9(4)
S002 N3 Cr01 135.2(3)
S002 N3 H3 112.4
Cr01 N3 H3 112.4
02 S002 O1 117.4(2)
02 S002 N3 109.3(2)
O1 S002 N3 110.4(2)
02 S002 C17 105.9(2)
O1 S002 C17 105.6(3)
N3 S002 C17 107.6(2)
N1 Cr01 N2 81.97(18)
N1 Cr01 N3 87.36(18)
N2 Cr01 N3 98.07(17)
N1 Cr01 C25 130.7(2)
N2 Cr01 C25 93.5(2)
N3 Cr01 C25 141.6(2)
N1 Cr01 C24 101.2(2)
N2 Cr01 C24 113.70(19)
N3 Cr01 C24 147.9(2)
C25 Cr01 C24 36.7(2)
N1 Cr01 C28 102.8(2)
N2 Cr01 C28 149.8(2)
N3 Cr01 C28 111.8(2)
C25 Cr01 C28 60.5(2)
C24 Cr01 C28 36.2(2)
N1 Cr01 C26 161.20(19)
N2 Cr01 C26 108.7(2)
N3 Cr01 C26 105.8(2)
C25 Cr01 C26 36.1(2)
C24 Cr01 C26 60.6(2)
C28 Cr01 C26 60.1(2)
N1 Cr01 C27 133.0(2)
N2 Cr01 C27 144.3(2)
N3 Cr01 C27 91.43(19)
C25 Cr01 C27 60.0(2)
C24 Cr01 C27 60.1(2)
C28 Cr01 C27 35.8(2)
C26 Cr01 C27 35.9(2)

loop_
_geom_bond_atom_site_label_1
_geom_bond_atom_site_label_2
_geom_bond_distance
C01 N1 1.363(7)
C01 C02 1.425(8)
C01 C06 1.439(7)
C02 C03 1.362(8)
C02 H02 0.9500
C03 C04 1.390(8)
C03 H03 0.9500
C04 C05 1.368(8)
C04 H04 0.9500
C05 C06 1.419(8)
C05 H05 0.9500
C06 N2 1.367(7)
C07 N2 1.469(7)
C07 C08 1.561(7)
C07 H07A 0.9900
C07 H07B 0.9900
C08 C09 1.525(8)
C08 C10 1.530(8)
C08 C11 1.530(8)
C09 H09A 0.9800
C09 H09B 0.9800
C09 H09C 0.9800
C10 H10A 0.9800
C10 H10B 0.9800
C10 H10C 0.9800
C11 H11A 0.9800
C11 H11B 0.9800
C11 H11C 0.9800
C12 N1 1.475(6)
C12 C13 1.564(7)
C12 H12A 0.9900
C12 H12B 0.9900
C13 C14 1.517(8)
C13 C16 1.523(8)
C13 C15 1.542(8)
C14 H14A 0.9800
C14 H14B 0.9800
C14 H14C 0.9800
C15 H15A 0.9800
C15 H15B 0.9800
C15 H15C 0.9800
C16 H16A 0.9800
C16 H16B 0.9800
C16 H16C 0.9800
C17 C22 1.389(8)
C17 C18 1.390(8)
C17 S002 1.775(5)
C18 C19 1.399(8)
C18 H18 0.9500
C19 C20 1.384(8)
C19 H19 0.9500
C20 C21 1.398(8)
C20 C23 1.514(8)
C21 C22 1.374(8)
C21 H21 0.9500
C22 H22 0.9500
C23 H23A 0.9800
C23 H23B 0.9800
C23 H23C 0.9800
C24 C28 1.398(8)
C24 C25 1.409(8)
C24 Cr01 2.236(5)
C24 H24 0.9500
C25 C26 1.396(8)
C25 Cr01 2.235(6)
C25 H25 0.9500
C26 C27 1.403(8)
C26 Cr01 2.273(6)
C26 H26 0.9500
C27 C28 1.399(8)
C27 Cr01 2.285(6)
C27 H27 0.9500
C28 Cr01 2.262(5)
C28 H28 0.9500
N1 Cr01 1.951(5)
N2 Cr01 1.952(4)
N3 S002 1.581(4)
N3 Cr01 2.013(4)
N3 H3 0.8800
O1 S002 1.448(4)
02 S002 1.444(4)

loop_
_geom_torsion_atom_site_label_1
_geom_torsion_atom_site_label_2
_geom_torsion_atom_site_label_3
_geom_torsion_atom_site_label_4
_geom_torsion
N1 C01 C02 C03 -175.8(5)
C06 C01 C02 C03 6.9(8)
C01 C02 C03 C04 0.7(8)
C02 C03 C04 C05 -4.6(8)
C03 C04 C05 C06 0.6(8)
C04 C05 C06 N2 -172.3(5)
C04 C05 C06 C01 6.9(8)
N1 C01 C06 N2 -8.9(7)
C02 C01 C06 N2 168.7(5)
N1 C01 C06 C05 171.8(5)
C02 C01 C06 C05 -10.6(7)
N2 C07 C08 C09 70.9(6)
N2 C07 C08 C10 -171.5(5)
N2 C07 C08 C11 -51.6(6)
N1 C12 C13 C14 45.7(7)
N1 C12 C13 C16 -77.7(6)
N1 C12 C13 C15 164.3(5)
C22 C17 C18 C19 0.8(8)
S002 C17 C18 C19 178.5(4)
C17 C18 C19 C20 -1.5(8)
C18 C19 C20 C21 1.5(8)
C18 C19 C20 C23 -177.7(5)
C19 C20 C21 C22 -0.9(8)
C23 C20 C21 C22 178.3(5)
C20 C21 C22 C17 0.3(9)
C18 C17 C22 C21 -0.3(8)
S002 C17 C22 C21 -177.9(4)
C28 C24 C25 C26 0.3(6)
Cr01 C24 C25 C26 64.8(4)
C28 C24 C25 Cr01 -64.5(4)
C24 C25 C26 C27 -0.1(6)
Cr01 C25 C26 C27 63.5(4)
C24 C25 C26 Cr01 -63.6(4)
C25 C26 C27 C28 -0.1(6)
Cr01 C26 C27 C28 62.1(4)
C25 C26 C27 Cr01 -62.2(4)
C25 C24 C28 C27 -0.4(6)
Cr01 C24 C28 C27 -64.0(4)
C25 C24 C28 Cr01 63.6(4)
C26 C27 C28 C24 0.3(6)
Cr01 C27 C28 C24 62.6(4)
C26 C27 C28 Cr01 -62.3(4)
C02 C01 N1 C12 -2.7(8)
C06 C01 N1 C12 174.7(4)
C02 C01 N1 Cr01 -161.4(4)
C06 C01 N1 Cr01 16.0(6)
C13 C12 N1 C01 87.2(6)
C13 C12 N1 Cr01 -115.9(5)
C05 C06 N2 C07 -2.5(8)
C01 C06 N2 C07 178.3(4)
C05 C06 N2 Cr01 176.9(4)
C01 C06 N2 Cr01 -2.3(6)
C08 C07 N2 C06 93.2(6)
C08 C07 N2 Cr01 -86.1(5)
Cr01 N3 S002 02 174.5(3)
Cr01 N3 S002 O1 43.9(4)
Cr01 N3 S002 C17 -70.9(4)
C22 C17 S002 02 67.0(5)
C18 C17 S002 02 -110.6(5)
C22 C17 S002 O1 -167.7(4)
C18 C17 S002 O1 14.7(5)
C22 C17 S002 N3 -49.8(5)
C18 C17 S002 N3 132.6(4)
C01 N1 Cr01 N2 -13.6(4)
C12 N1 Cr01 N2 -172.0(4)
C01 N1 Cr01 N3 84.9(4)
C12 N1 Cr01 N3 -73.5(4)
C01 N1 Cr01 C25 -101.3(4)
C12 N1 Cr01 C25 100.3(4)
C01 N1 Cr01 C24 -126.3(4)
C12 N1 Cr01 C24 75.3(4)
C01 N1 Cr01 C28 -163.3(4)
C12 N1 Cr01 C28 38.3(4)
C01 N1 Cr01 C26 -139.8(6)
C12 N1 Cr01 C26 61.8(8)
C01 N1 Cr01 C27 174.4(3)
C12 N1 Cr01 C27 16.0(5)
C06 N2 Cr01 N1 8.6(4)
C07 N2 Cr01 N1 -172.1(4)
C06 N2 Cr01 N3 -77.6(4)
C07 N2 Cr01 N3 101.7(4)
C06 N2 Cr01 C25 139.1(4)
C07 N2 Cr01 C25 -41.5(4)
C06 N2 Cr01 C24 107.3(4)
C07 N2 Cr01 C24 -73.3(4)
C06 N2 Cr01 C28 110.2(5)
C07 N2 Cr01 C28 -70.4(6)
C06 N2 Cr01 C26 172.6(4)
C07 N2 Cr01 C26 -8.0(5)
C06 N2 Cr01 C27 178.5(4)
C07 N2 Cr01 C27 -2.2(6)
S002 N3 Cr01 N1 141.0(4)
S002 N3 Cr01 N2 -137.5(4)
S002 N3 Cr01 C25 -31.3(5)
S002 N3 Cr01 C24 34.0(6)
S002 N3 Cr01 C28 38.3(4)
S002 N3 Cr01 C26 -25.3(4)
S002 N3 Cr01 C27 8.0(4)
C26 C25 Cr01 N1 -160.1(3)
C24 C25 Cr01 N1 -43.8(4)
C26 C25 Cr01 N2 117.5(3)
C24 C25 Cr01 N2 -126.2(4)
C26 C25 Cr01 N3 9.8(5)
C24 C25 Cr01 N3 126.1(4)
C26 C25 Cr01 C24 -116.3(5)
C26 C25 Cr01 C28 -78.7(4)
C24 C25 Cr01 C28 37.6(4)
C24 C25 Cr01 C26 116.3(5)
C26 C25 Cr01 C27 -37.2(3)
C24 C25 Cr01 C27 79.1(4)
C28 C24 Cr01 N1 -96.4(4)
C25 C24 Cr01 N1 147.6(4)
C28 C24 Cr01 N2 177.5(3)
C25 C24 Cr01 N2 61.6(4)
C28 C24 Cr01 N3 6.8(6)
C25 C24 Cr01 N3 -109.2(4)
C28 C24 Cr01 C25 116.0(5)
C25 C24 Cr01 C28 -116.0(5)
C28 C24 Cr01 C26 78.6(4)
C25 C24 Cr01 C26 -37.3(3)
C28 C24 Cr01 C27 37.1(4)
C25 C24 Cr01 C27 -78.8(4)
C24 C28 Cr01 N1 91.6(4)
C27 C28 Cr01 N1 -151.8(3)
C24 C28 Cr01 N2 -4.5(6)
C27 C28 Cr01 N2 112.2(5)
C24 C28 Cr01 N3 -176.1(3)
C27 C28 Cr01 N3 -59.5(4)
C24 C28 Cr01 C25 -38.2(3)
C27 C28 Cr01 C25 78.5(4)
C27 C28 Cr01 C24 116.7(5)
C24 C28 Cr01 C26 -79.9(4)
C27 C28 Cr01 C26 36.7(3)
C24 C28 Cr01 C27 -116.7(5)
C25 C26 Cr01 N1 53.3(8)
C27 C26 Cr01 N1 -63.3(8)
C25 C26 Cr01 N2 -69.2(3)
C27 C26 Cr01 N2 174.2(3)
C25 C26 Cr01 N3 -173.7(3)
C27 C26 Cr01 N3 69.7(4)
C27 C26 Cr01 C25 -116.6(5)
C25 C26 Cr01 C24 38.0(3)
C27 C26 Cr01 C24 -78.6(4)
C25 C26 Cr01 C28 79.9(4)
C27 C26 Cr01 C28 -36.7(3)
C25 C26 Cr01 C27 116.6(5)
C28 C27 Cr01 N1 39.1(5)
C26 C27 Cr01 N1 156.8(3)
C28 C27 Cr01 N2 -127.2(4)
C26 C27 Cr01 N2 -9.5(5)
C28 C27 Cr01 N3 126.9(4)
C26 C27 Cr01 N3 -115.5(3)
C28 C27 Cr01 C25 -80.2(4)
C26 C27 Cr01 C25 37.5(3)
C28 C27 Cr01 C24 -37.5(3)
C26 C27 Cr01 C24 80.1(4)
C26 C27 Cr01 C28 117.7(5)
C28 C27 Cr01 C26 -117.7(5)
